data_7037174
loop_
_publ_author_name
'\<Skalamera, \/Dani'
'Sanders, Ernest'
'Vianello, Robert'
'Mar\<savelski, Aleksandra'
'Pevec, Andrej'
'Turel, Iztok'
'Kirin, Sre\'cko I'

_publ_section_title
;
 Synthesis and characterization of ML and ML2 metal complexes with amino
 acid substituted bis(2-picolyl)amine ligands.
;
_journal_issue 7
_journal_name_full 'Dalton transactions (Cambridge, England : 2003)'
_journal_page_first 2845
_journal_page_last 2858
_journal_paper_doi 10.1039/c5dt03387j
_journal_volume 45
_journal_year 2016
_chemical_formula_sum 'C23 H21 N5 O8 Zn'
_chemical_formula_weight 560.82
_chemical_name_systematic
;
 ?
;
_space_group_IT_number 14
_symmetry_cell_setting monoclinic
_symmetry_space_group_name_Hall '-P 2yn'
_symmetry_space_group_name_H-M 'P 1 21/n 1'
_atom_sites_solution_hydrogens geom
_atom_sites_solution_primary direct
_atom_sites_solution_secondary difmap
_audit_creation_method SHELXL-97
_audit_update_record
;
2015-10-29 deposited with the CCDC.
2015-11-08 downloaded from the CCDC.
;
_cell_angle_alpha 90.00
_cell_angle_beta 111.883(2)
_cell_angle_gamma 90.00
_cell_formula_units_Z 4
_cell_length_a 13.9549(4)
_cell_length_b 12.2190(4)
_cell_length_c 14.9510(4)
_cell_measurement_reflns_used 5568
_cell_measurement_temperature 293(2)
_cell_measurement_theta_max 27.48
_cell_measurement_theta_min 1.00
_cell_volume 2365.68(13)
_computing_cell_refinement 'DENZO and SCALEPACK (Otwinowski & Minor, 1997)'
_computing_data_collection 'COLLECT (Nonius, 1998)'
_computing_data_reduction 'DENZO and SCALEPACK'
_computing_molecular_graphics 'DIAMOND (Brandenburg, 2011)'
_computing_publication_material 'WinGX (Farrugia, 1999)'
_computing_structure_refinement 'SHELXL-97 (Sheldrick, 2008)'
_computing_structure_solution 'SHELXS-97 (Sheldrick, 2008)'
_diffrn_ambient_temperature 293(2)
_diffrn_measured_fraction_theta_full 0.993
_diffrn_measured_fraction_theta_max 0.993
_diffrn_measurement_device_type
;
Nonius KappaCCD area-detector diffractometer
;
_diffrn_measurement_method '\f scans + \w scans'
_diffrn_radiation_monochromator graphite
_diffrn_radiation_source 'fine-focus sealed tube'
_diffrn_radiation_type MoK\a
_diffrn_radiation_wavelength 0.71073
_diffrn_reflns_av_R_equivalents 0.0426
_diffrn_reflns_av_unetI/netI 0.0612
_diffrn_reflns_limit_h_max 18
_diffrn_reflns_limit_h_min -18
_diffrn_reflns_limit_k_max 15
_diffrn_reflns_limit_k_min -14
_diffrn_reflns_limit_l_max 19
_diffrn_reflns_limit_l_min -19
_diffrn_reflns_number 9960
_diffrn_reflns_theta_full 27.48
_diffrn_reflns_theta_max 27.48
_diffrn_reflns_theta_min 3.41
_exptl_absorpt_coefficient_mu 1.098
_exptl_absorpt_correction_T_max 0.9471
_exptl_absorpt_correction_T_min 0.7341
_exptl_absorpt_correction_type multi-scan
_exptl_absorpt_process_details 'SCALEPACK (Otwinowski & Minor, 1997)'
_exptl_crystal_colour colourless
_exptl_crystal_density_diffrn 1.575
_exptl_crystal_density_method 'not measured'
_exptl_crystal_description block
_exptl_crystal_F_000 1152
_exptl_crystal_size_max 0.30
_exptl_crystal_size_mid 0.10
_exptl_crystal_size_min 0.05
_refine_diff_density_max 0.858
_refine_diff_density_min -0.687
_refine_diff_density_rms 0.067
_refine_ls_extinction_method none
_refine_ls_goodness_of_fit_ref 1.015
_refine_ls_hydrogen_treatment constr
_refine_ls_matrix_type full
_refine_ls_number_parameters 335
_refine_ls_number_reflns 5374
_refine_ls_number_restraints 0
_refine_ls_restrained_S_all 1.015
_refine_ls_R_factor_all 0.1194
_refine_ls_R_factor_gt 0.0587
_refine_ls_shift/su_max 0.0001
_refine_ls_shift/su_mean 0.0001
_refine_ls_structure_factor_coef Fsqd
_refine_ls_weighting_details 'calc w=1/[\s^2^(Fo^2^)+(0.0409P)^2^+4.4986P] where P=(Fo^2^+2Fc^2^)/3'
_refine_ls_weighting_scheme calc
_refine_ls_wR_factor_gt 0.1177
_refine_ls_wR_factor_ref 0.1446
_reflns_number_gt 3115
_reflns_number_total 5374
_reflns_threshold_expression >2\s(I)
_cod_data_source_file c5dt03387j2.cif
_cod_data_source_block 3n
_cod_depositor_comments 'Adding full bibliography for 7037170--7037179.cif.'
_cod_original_cell_volume 2365.68(12)
_cod_original_sg_symbol_H-M P21/n
_cod_database_code 7037174

loop_
_symmetry_equiv_pos_as_xyz
'x, y, z'
'-x+1/2, y+1/2, -z+1/2'
'-x, -y, -z'
'x-1/2, -y-1/2, z-1/2'

loop_
_atom_site_label
_atom_site_type_symbol
_atom_site_fract_x
_atom_site_fract_y
_atom_site_fract_z
_atom_site_U_iso_or_equiv
_atom_site_adp_type
_atom_site_occupancy
_atom_site_symmetry_multiplicity
_atom_site_calc_flag
_atom_site_refinement_flags
Zn1 Zn 0.49442(4) 0.75015(4) 0.23447(3) 0.04478(16) Uani 1 1 d .
N1 N 0.5529(3) 0.8924(3) 0.3211(2) 0.0495(9) Uani 1 1 d .
N2 N 0.4366(2) 0.6533(3) 0.1050(2) 0.0444(8) Uani 1 1 d .
N3 N 0.4473(3) 0.8765(3) 0.1237(2) 0.0452(8) Uani 1 1 d .
N4 N 0.6882(3) 0.6743(3) 0.2688(3) 0.0564(10) Uani 1 1 d .
N5 N 0.3530(4) 0.6959(5) 0.3218(3) 0.0729(12) Uani 1 1 d .
O1 O 0.3354(3) 1.0529(3) -0.0049(3) 0.0768(11) Uani 1 1 d .
O2 O 0.1896(3) 0.9858(3) 0.0022(2) 0.0706(10) Uani 1 1 d .
O3 O 0.6176(2) 0.6495(3) 0.3011(2) 0.0599(8) Uani 1 1 d .
O4 O 0.7683(3) 0.6207(3) 0.2946(3) 0.0840(12) Uani 1 1 d .
O5 O 0.6705(3) 0.7523(3) 0.2121(2) 0.0714(9) Uani 1 1 d .
O6 O 0.3508(5) 0.7629(6) 0.2655(3) 0.159(3) Uani 1 1 d .
O7 O 0.2850(3) 0.6792(4) 0.3511(3) 0.1058(15) Uani 1 1 d .
O8 O 0.4300(5) 0.6360(6) 0.3492(6) 0.179(3) Uani 1 1 d .
C1 C 0.5862(3) 0.9006(4) 0.4206(3) 0.0517(11) Uani 1 1 d .
C2 C 0.5982(4) 0.8063(5) 0.4765(3) 0.0621(12) Uani 1 1 d .
H2 H 0.5832 0.7380 0.4471 0.074 Uiso 1 1 calc R
C3 C 0.6322(4) 0.8149(6) 0.5753(4) 0.0738(16) Uani 1 1 d .
H3 H 0.6394 0.7520 0.6122 0.089 Uiso 1 1 calc R
C4 C 0.6561(4) 0.9159(6) 0.6208(4) 0.0783(17) Uani 1 1 d .
H4 H 0.6787 0.9200 0.6876 0.094 Uiso 1 1 calc R
C5 C 0.6468(4) 1.0075(6) 0.5689(4) 0.0739(16) Uani 1 1 d .
H5 H 0.6635 1.0746 0.6005 0.089 Uiso 1 1 calc R
C6 C 0.6117(3) 1.0042(4) 0.4661(3) 0.0582(13) Uani 1 1 d .
C7 C 0.6015(4) 1.0968(4) 0.4088(4) 0.0694(15) Uani 1 1 d .
H7 H 0.6160 1.1657 0.4371 0.083 Uiso 1 1 calc R
C8 C 0.5708(3) 1.0867(4) 0.3121(4) 0.0614(12) Uani 1 1 d .
H8 H 0.5653 1.1481 0.2738 0.074 Uiso 1 1 calc R
C9 C 0.5470(3) 0.9822(4) 0.2700(3) 0.0519(11) Uani 1 1 d .
C10 C 0.5202(4) 0.9689(4) 0.1632(3) 0.0571(12) Uani 1 1 d .
H10A H 0.4892 1.0360 0.1305 0.068 Uiso 1 1 calc R
H10B H 0.5828 0.9558 0.1510 0.068 Uiso 1 1 calc R
C11 C 0.4552(4) 0.8277(4) 0.0371(3) 0.0524(11) Uani 1 1 d .
H11A H 0.5261 0.8320 0.0413 0.063 Uiso 1 1 calc R
H11B H 0.4127 0.8689 -0.0192 0.063 Uiso 1 1 calc R
C12 C 0.4207(3) 0.7091(4) 0.0252(3) 0.0456(10) Uani 1 1 d .
C13 C 0.3794(3) 0.6625(4) -0.0668(3) 0.0530(11) Uani 1 1 d .
H13 H 0.3676 0.7057 -0.1211 0.064 Uiso 1 1 calc R
C14 C 0.3565(3) 0.5540(4) -0.0766(3) 0.0549(11) Uani 1 1 d .
H14 H 0.3289 0.5225 -0.1376 0.066 Uiso 1 1 calc R
C15 C 0.3750(3) 0.4896(4) 0.0062(3) 0.0470(10) Uani 1 1 d .
C16 C 0.3557(3) 0.3762(4) 0.0026(4) 0.0595(12) Uani 1 1 d .
H16 H 0.3305 0.3408 -0.0567 0.071 Uiso 1 1 calc R
C17 C 0.3733(4) 0.3185(4) 0.0839(4) 0.0637(13) Uani 1 1 d .
H17 H 0.3602 0.2436 0.0802 0.076 Uiso 1 1 calc R
C18 C 0.4112(4) 0.3701(4) 0.1740(4) 0.0636(13) Uani 1 1 d .
H18 H 0.4225 0.3293 0.2296 0.076 Uiso 1 1 calc R
C19 C 0.4320(3) 0.4806(4) 0.1812(3) 0.0537(11) Uani 1 1 d .
H19 H 0.4576 0.5143 0.2413 0.064 Uiso 1 1 calc R
C20 C 0.4143(3) 0.5422(3) 0.0973(3) 0.0435(9) Uani 1 1 d .
C21 C 0.3396(3) 0.9075(4) 0.1061(3) 0.0501(10) Uani 1 1 d .
H21A H 0.3371 0.9360 0.1658 0.060 Uiso 1 1 calc R
H21B H 0.2977 0.8418 0.0901 0.060 Uiso 1 1 calc R
C22 C 0.2908(4) 0.9910(4) 0.0276(3) 0.0550(11) Uani 1 1 d .
C23 C 0.1296(5) 1.0681(5) -0.0679(4) 0.098(2) Uani 1 1 d .
H23A H 0.1531 1.1400 -0.0436 0.146 Uiso 1 1 calc R
H23B H 0.0578 1.0609 -0.0780 0.146 Uiso 1 1 calc R
H23C H 0.1386 1.0572 -0.1278 0.146 Uiso 1 1 calc R

loop_
_atom_site_aniso_label
_atom_site_aniso_U_11
_atom_site_aniso_U_22
_atom_site_aniso_U_33
_atom_site_aniso_U_23
_atom_site_aniso_U_13
_atom_site_aniso_U_12
Zn1 0.0498(3) 0.0385(3) 0.0456(3) 0.0032(2) 0.01727(19) 0.0001(2)
N1 0.0430(18) 0.052(2) 0.053(2) -0.0023(17) 0.0161(16) 0.0008(16)
N2 0.0464(18) 0.041(2) 0.0470(19) 0.0020(16) 0.0184(15) -0.0005(16)
N3 0.0511(19) 0.037(2) 0.0506(19) 0.0045(15) 0.0223(16) -0.0018(16)
N4 0.054(2) 0.057(3) 0.052(2) -0.0126(19) 0.0137(19) 0.001(2)
N5 0.077(3) 0.084(3) 0.067(3) -0.022(3) 0.037(3) -0.011(3)
O1 0.098(3) 0.052(2) 0.074(2) 0.0191(18) 0.024(2) 0.000(2)
O2 0.067(2) 0.054(2) 0.071(2) -0.0041(17) 0.0045(18) 0.0127(17)
O3 0.0591(18) 0.056(2) 0.066(2) 0.0060(16) 0.0243(16) 0.0026(16)
O4 0.057(2) 0.088(3) 0.098(3) -0.016(2) 0.018(2) 0.019(2)
O5 0.082(2) 0.070(2) 0.067(2) 0.009(2) 0.0342(18) -0.001(2)
O6 0.199(6) 0.196(6) 0.068(3) 0.002(3) 0.035(3) -0.131(5)
O7 0.104(3) 0.138(4) 0.111(3) 0.032(3) 0.080(3) 0.014(3)
O8 0.099(4) 0.170(6) 0.263(8) -0.119(6) 0.060(5) 0.000(4)
C1 0.038(2) 0.063(3) 0.052(2) -0.006(2) 0.0144(19) 0.005(2)
C2 0.061(3) 0.070(3) 0.054(3) -0.003(2) 0.021(2) 0.012(3)
C3 0.062(3) 0.103(5) 0.056(3) 0.008(3) 0.023(2) 0.027(3)
C4 0.051(3) 0.124(6) 0.056(3) -0.017(4) 0.016(2) 0.015(3)
C5 0.045(3) 0.105(5) 0.070(3) -0.035(3) 0.019(2) -0.004(3)
C6 0.038(2) 0.071(3) 0.066(3) -0.028(3) 0.020(2) -0.005(2)
C7 0.058(3) 0.054(3) 0.098(4) -0.029(3) 0.031(3) -0.015(2)
C8 0.053(3) 0.046(3) 0.084(4) -0.008(2) 0.025(3) -0.007(2)
C9 0.045(2) 0.046(3) 0.066(3) -0.002(2) 0.022(2) -0.004(2)
C10 0.064(3) 0.043(3) 0.061(3) 0.006(2) 0.020(2) -0.013(2)
C11 0.062(3) 0.051(3) 0.049(2) 0.006(2) 0.026(2) 0.003(2)
C12 0.045(2) 0.047(2) 0.045(2) 0.0043(19) 0.0177(18) 0.0034(19)
C13 0.048(2) 0.062(3) 0.046(2) 0.004(2) 0.0146(19) 0.005(2)
C14 0.043(2) 0.067(3) 0.051(2) -0.014(2) 0.014(2) -0.001(2)
C15 0.035(2) 0.051(3) 0.056(2) -0.008(2) 0.0188(19) 0.0018(19)
C16 0.049(2) 0.060(3) 0.074(3) -0.019(3) 0.029(2) -0.008(2)
C17 0.060(3) 0.042(3) 0.096(4) -0.012(3) 0.036(3) -0.009(2)
C18 0.073(3) 0.045(3) 0.079(3) 0.005(2) 0.035(3) -0.003(2)
C19 0.060(3) 0.047(3) 0.056(3) 0.000(2) 0.023(2) -0.002(2)
C20 0.040(2) 0.039(2) 0.054(2) -0.0021(19) 0.0201(18) -0.0002(18)
C21 0.052(2) 0.043(3) 0.056(2) 0.004(2) 0.020(2) 0.000(2)
C22 0.070(3) 0.036(3) 0.053(3) -0.003(2) 0.016(2) 0.003(2)
C23 0.108(5) 0.071(4) 0.077(4) -0.005(3) -0.008(3) 0.036(4)

loop_
_atom_type_symbol
_atom_type_description
_atom_type_scat_dispersion_real
_atom_type_scat_dispersion_imag
_atom_type_scat_source
C C 0.0033 0.0016 'International Tables Vol C Tables 4.2.6.8 and 6.1.1.4'
H H 0.0000 0.0000 'International Tables Vol C Tables 4.2.6.8 and 6.1.1.4'
N N 0.0061 0.0033 'International Tables Vol C Tables 4.2.6.8 and 6.1.1.4'
O O 0.0106 0.0060 'International Tables Vol C Tables 4.2.6.8 and 6.1.1.4'
Zn Zn 0.2839 1.4301 'International Tables Vol C Tables 4.2.6.8 and 6.1.1.4'

loop_
_geom_angle_atom_site_label_1
_geom_angle_atom_site_label_2
_geom_angle_atom_site_label_3
_geom_angle
O3 Zn1 N1 97.58(13)
O3 Zn1 N2 94.15(13)
N1 Zn1 N2 157.17(14)
O3 Zn1 N3 139.23(13)
N1 Zn1 N3 79.83(13)
N2 Zn1 N3 78.50(13)
O3 Zn1 O6 126.81(19)
N1 Zn1 O6 89.26(17)
N2 Zn1 O6 99.27(15)
N3 Zn1 O6 93.94(19)
C9 N1 C1 118.9(4)
C9 N1 Zn1 113.4(3)
C1 N1 Zn1 127.5(3)
C12 N2 C20 118.2(4)
C12 N2 Zn1 114.2(3)
C20 N2 Zn1 127.6(3)
C11 N3 C21 110.7(3)
C11 N3 C10 113.2(3)
C21 N3 C10 112.1(3)
C11 N3 Zn1 106.4(3)
C21 N3 Zn1 108.5(2)
C10 N3 Zn1 105.6(2)
O4 N4 O5 123.5(5)
O4 N4 O3 119.5(4)
O5 N4 O3 117.0(4)
O6 N5 O7 124.8(7)
O6 N5 O8 116.1(7)
O7 N5 O8 119.0(7)
C22 O2 C23 115.9(5)
N4 O3 Zn1 107.3(3)
N5 O6 Zn1 108.6(6)
N1 C1 C2 119.9(4)
N1 C1 C6 120.2(4)
C2 C1 C6 119.8(4)
C3 C2 C1 119.7(5)
C3 C2 H2 120.2
C1 C2 H2 120.2
C2 C3 C4 121.2(6)
C2 C3 H3 119.4
C4 C3 H3 119.4
C5 C4 C3 120.3(5)
C5 C4 H4 119.8
C3 C4 H4 119.8
C4 C5 C6 121.2(5)
C4 C5 H5 119.4
C6 C5 H5 119.4
C7 C6 C1 118.7(4)
C7 C6 C5 123.6(5)
C1 C6 C5 117.7(5)
C8 C7 C6 120.1(5)
C8 C7 H7 120.0
C6 C7 H7 120.0
C7 C8 C9 119.3(5)
C7 C8 H8 120.3
C9 C8 H8 120.3
N1 C9 C8 122.8(4)
N1 C9 C10 117.4(4)
C8 C9 C10 119.7(4)
N3 C10 C9 111.5(4)
N3 C10 H10A 109.3
C9 C10 H10A 109.3
N3 C10 H10B 109.3
C9 C10 H10B 109.3
H10A C10 H10B 108.0
N3 C11 C12 111.5(3)
N3 C11 H11A 109.3
C12 C11 H11A 109.3
N3 C11 H11B 109.3
C12 C11 H11B 109.3
H11A C11 H11B 108.0
N2 C12 C13 123.3(4)
N2 C12 C11 116.7(4)
C13 C12 C11 120.0(4)
C14 C13 C12 119.8(4)
C14 C13 H13 120.1
C12 C13 H13 120.1
C13 C14 C15 119.4(4)
C13 C14 H14 120.3
C15 C14 H14 120.3
C14 C15 C16 123.1(4)
C14 C15 C20 118.0(4)
C16 C15 C20 118.9(4)
C17 C16 C15 120.8(5)
C17 C16 H16 119.6
C15 C16 H16 119.6
C16 C17 C18 120.6(5)
C16 C17 H17 119.7
C18 C17 H17 119.7
C19 C18 C17 120.6(5)
C19 C18 H18 119.7
C17 C18 H18 119.7
C18 C19 C20 119.7(4)
C18 C19 H19 120.2
C20 C19 H19 120.2
N2 C20 C19 119.4(4)
N2 C20 C15 121.2(4)
C19 C20 C15 119.4(4)
N3 C21 C22 116.5(4)
N3 C21 H21A 108.2
C22 C21 H21A 108.2
N3 C21 H21B 108.2
C22 C21 H21B 108.2
H21A C21 H21B 107.3
O1 C22 O2 125.3(4)
O1 C22 C21 126.3(5)
O2 C22 C21 108.3(4)
O2 C23 H23A 109.5
O2 C23 H23B 109.5
H23A C23 H23B 109.5
O2 C23 H23C 109.5
H23A C23 H23C 109.5
H23B C23 H23C 109.5

loop_
_geom_bond_atom_site_label_1
_geom_bond_atom_site_label_2
_geom_bond_distance
Zn1 O3 2.045(3)
Zn1 N1 2.139(4)
Zn1 N2 2.153(3)
Zn1 N3 2.179(3)
Zn1 O6 2.225(7)
N1 C9 1.322(6)
N1 C1 1.387(5)
N2 C12 1.319(5)
N2 C20 1.388(5)
N3 C11 1.467(5)
N3 C21 1.475(5)
N3 C10 1.486(5)
N4 O4 1.227(5)
N4 O5 1.238(5)
N4 O3 1.285(5)
N5 O6 1.165(7)
N5 O7 1.201(5)
N5 O8 1.238(7)
O1 C22 1.192(6)
O2 C22 1.321(6)
O2 C23 1.469(6)
C1 C2 1.396(7)
C1 C6 1.418(6)
C2 C3 1.377(7)
C2 H2 0.9300
C3 C4 1.388(8)
C3 H3 0.9300
C4 C5 1.341(8)
C4 H4 0.9300
C5 C6 1.431(7)
C5 H5 0.9300
C6 C7 1.394(7)
C7 C8 1.352(7)
C7 H7 0.9300
C8 C9 1.407(6)
C8 H8 0.9300
C9 C10 1.507(6)
C10 H10A 0.9700
C10 H10B 0.9700
C11 C12 1.516(6)
C11 H11A 0.9700
C11 H11B 0.9700
C12 C13 1.399(6)
C13 C14 1.359(6)
C13 H13 0.9300
C14 C15 1.407(6)
C14 H14 0.9300
C15 C16 1.409(6)
C15 C20 1.418(6)
C16 C17 1.347(7)
C16 H16 0.9300
C17 C18 1.400(7)
C17 H17 0.9300
C18 C19 1.377(6)
C18 H18 0.9300
C19 C20 1.403(6)
C19 H19 0.9300
C21 C22 1.512(6)
C21 H21A 0.9700
C21 H21B 0.9700
C23 H23A 0.9600
C23 H23B 0.9600
C23 H23C 0.9600

loop_
_geom_torsion_atom_site_label_1
_geom_torsion_atom_site_label_2
_geom_torsion_atom_site_label_3
_geom_torsion_atom_site_label_4
_geom_torsion
O3 Zn1 N1 C9 130.3(3)
N2 Zn1 N1 C9 10.0(5)
N3 Zn1 N1 C9 -8.5(3)
O6 Zn1 N1 C9 -102.6(3)
O3 Zn1 N1 C1 -55.7(3)
N2 Zn1 N1 C1 -176.0(3)
N3 Zn1 N1 C1 165.5(3)
O6 Zn1 N1 C1 71.4(4)
O3 Zn1 N2 C12 -127.1(3)
N1 Zn1 N2 C12 -6.2(5)
N3 Zn1 N2 C12 12.3(3)
O6 Zn1 N2 C12 104.5(3)
O3 Zn1 N2 C20 53.5(3)
N1 Zn1 N2 C20 174.4(3)
N3 Zn1 N2 C20 -167.1(3)
O6 Zn1 N2 C20 -74.9(4)
O3 Zn1 N3 C11 55.6(3)
N1 Zn1 N3 C11 145.4(3)
N2 Zn1 N3 C11 -27.4(3)
O6 Zn1 N3 C11 -126.0(3)
O3 Zn1 N3 C21 174.7(2)
N1 Zn1 N3 C21 -95.5(3)
N2 Zn1 N3 C21 91.8(3)
O6 Zn1 N3 C21 -6.9(3)
O3 Zn1 N3 C10 -65.0(3)
N1 Zn1 N3 C10 24.9(3)
N2 Zn1 N3 C10 -147.9(3)
O6 Zn1 N3 C10 113.4(3)
O4 N4 O3 Zn1 -176.2(3)
O5 N4 O3 Zn1 3.6(4)
N1 Zn1 O3 N4 -79.3(3)
N2 Zn1 O3 N4 81.1(3)
N3 Zn1 O3 N4 3.9(4)
O6 Zn1 O3 N4 -174.0(3)
O7 N5 O6 Zn1 -177.5(5)
O8 N5 O6 Zn1 -0.5(6)
O3 Zn1 O6 N5 -5.5(5)
N1 Zn1 O6 N5 -104.4(4)
N2 Zn1 O6 N5 96.9(4)
N3 Zn1 O6 N5 175.9(4)
C9 N1 C1 C2 -176.7(4)
Zn1 N1 C1 C2 9.6(6)
C9 N1 C1 C6 1.0(6)
Zn1 N1 C1 C6 -172.7(3)
N1 C1 C2 C3 179.3(4)
C6 C1 C2 C3 1.6(7)
C1 C2 C3 C4 -0.7(7)
C2 C3 C4 C5 -0.3(8)
C3 C4 C5 C6 0.4(8)
N1 C1 C6 C7 0.7(6)
C2 C1 C6 C7 178.4(4)
N1 C1 C6 C5 -179.2(4)
C2 C1 C6 C5 -1.6(6)
C4 C5 C6 C7 -179.4(5)
C4 C5 C6 C1 0.5(7)
C1 C6 C7 C8 -1.9(7)
C5 C6 C7 C8 178.0(4)
C6 C7 C8 C9 1.4(7)
C1 N1 C9 C8 -1.6(6)
Zn1 N1 C9 C8 173.0(3)
C1 N1 C9 C10 174.5(4)
Zn1 N1 C9 C10 -11.0(5)
C7 C8 C9 N1 0.4(7)
C7 C8 C9 C10 -175.6(4)
C11 N3 C10 C9 -153.3(4)
C21 N3 C10 C9 80.5(4)
Zn1 N3 C10 C9 -37.4(4)
N1 C9 C10 N3 34.2(6)
C8 C9 C10 N3 -149.6(4)
C21 N3 C11 C12 -79.2(4)
C10 N3 C11 C12 153.9(3)
Zn1 N3 C11 C12 38.4(4)
C20 N2 C12 C13 2.2(6)
Zn1 N2 C12 C13 -177.3(3)
C20 N2 C12 C11 -174.5(3)
Zn1 N2 C12 C11 6.0(5)
N3 C11 C12 N2 -31.3(5)
N3 C11 C12 C13 152.0(4)
N2 C12 C13 C14 -2.0(7)
C11 C12 C13 C14 174.6(4)
C12 C13 C14 C15 -0.2(6)
C13 C14 C15 C16 -178.6(4)
C13 C14 C15 C20 1.9(6)
C14 C15 C16 C17 -179.0(4)
C20 C15 C16 C17 0.5(6)
C15 C16 C17 C18 0.1(7)
C16 C17 C18 C19 -0.6(7)
C17 C18 C19 C20 0.4(7)
C12 N2 C20 C19 179.1(4)
Zn1 N2 C20 C19 -1.5(5)
C12 N2 C20 C15 -0.3(6)
Zn1 N2 C20 C15 179.1(3)
C18 C19 C20 N2 -179.2(4)
C18 C19 C20 C15 0.2(6)
C14 C15 C20 N2 -1.7(6)
C16 C15 C20 N2 178.7(4)
C14 C15 C20 C19 178.9(4)
C16 C15 C20 C19 -0.6(6)
C11 N3 C21 C22 -60.8(5)
C10 N3 C21 C22 66.7(5)
Zn1 N3 C21 C22 -177.2(3)
C23 O2 C22 O1 -3.6(7)
C23 O2 C22 C21 174.9(4)
N3 C21 C22 O1 -19.5(7)
N3 C21 C22 O2 162.0(4)
